data_4309910
loop_
_publ_author_name
'Ghada J. Corban'
'Sotiris K. Hadjikakou'
'Nick Hadjiliadis'
'Maciej Kubicki'
'Edward R. T. Tiekink'
'Ian S. Butler'
'Evangelos Drougas'
'Agnie M. Kosmas'

_publ_contact_author
;
Maciej Kubicki   
Faculty of Chemistry 
Adam Mickiewicz University
Grunwaldzka 6              
60-780 Pozna\'n   
Poland             
;
_publ_contact_author_email mkubicki@chem.amu.edu.pl
_publ_section_title
;
Synthesis, Structural Characterization, and Computational Studies of Novel
Diiodine Adducts with the Heterocyclic
Thioamides N-Methylbenzothiazole-2-thione and Benzimidazole-2-thione:
Implications with the Mechanism of Action of Antithyroid Drugs
;
_journal_name_full 'Inorganic Chemistry'
_journal_page_first 8617
_journal_page_last 8627
_journal_paper_doi 10.1021/ic0484396
_journal_volume 44
_journal_year 2005
_chemical_formula_moiety 'C8 H7 I2 N S2'
_chemical_formula_sum 'C8 H7 I2 N S2'
_chemical_formula_weight 435.07
_chemical_name_systematic
; 
N-methyl-benzothiazole-2-thione-di-iodine
;
_space_group_IT_number 33
_symmetry_cell_setting orthorhombic
_symmetry_space_group_name_Hall 'P 2c -2n'
_symmetry_space_group_name_H-M 'P n a 21'
_atom_sites_solution_hydrogens geom
_atom_sites_solution_primary direct
_atom_sites_solution_secondary difmap
_audit_creation_method SHELXL-97
_cell_angle_alpha 90.00
_cell_angle_beta 90.00
_cell_angle_gamma 90.00
_cell_formula_units_Z 4
_cell_length_a 12.5147(13)
_cell_length_b 22.536(3)
_cell_length_c 4.2994(5)
_cell_measurement_reflns_used 3665
_cell_measurement_temperature 293(2)
_cell_measurement_theta_max 18
_cell_measurement_theta_min 3
_cell_volume 1212.6(2)
_computing_cell_refinement 'CrysAlisCCD v.169 (Oxford Diffraction, 2002a)'
_computing_data_collection 'CrysAlisCCD v.169 (Oxford Diffraction, 2002a)'
_computing_data_reduction 'CrysAlisRed v.169 (Oxford Diffraction, 2002b)'
_computing_structure_refinement 'SHELXL-97 (Sheldrick, 1997)'
_computing_structure_solution 'SHELXS-97 (Sheldrick, 1990)'
_diffrn_ambient_temperature 293(2)
_diffrn_measured_fraction_theta_full 0.998
_diffrn_measured_fraction_theta_max 0.954
_diffrn_measurement_device_type 'KUMA KM4CCD four-circle diffractometer'
_diffrn_measurement_method '\w scan'
_diffrn_radiation_monochromator graphite
_diffrn_radiation_source 'fine-focus sealed tube'
_diffrn_radiation_type MoK\a
_diffrn_radiation_wavelength 0.71073
_diffrn_reflns_av_R_equivalents 0.0626
_diffrn_reflns_av_sigmaI/netI 0.1854
_diffrn_reflns_limit_h_max 17
_diffrn_reflns_limit_h_min -17
_diffrn_reflns_limit_k_max 31
_diffrn_reflns_limit_k_min -30
_diffrn_reflns_limit_l_max 7
_diffrn_reflns_limit_l_min -6
_diffrn_reflns_number 16778
_diffrn_reflns_theta_full 25.00
_diffrn_reflns_theta_max 29.99
_diffrn_reflns_theta_min 3.16
_exptl_absorpt_coefficient_mu 5.489
_exptl_absorpt_correction_T_max 0.672
_exptl_absorpt_correction_T_min 0.309
_exptl_absorpt_correction_type multi-scan
_exptl_absorpt_process_details 'SORTAV (Blessing, 1989)'
_exptl_crystal_colour colourless
_exptl_crystal_density_diffrn 2.383
_exptl_crystal_density_method 'not measured'
_exptl_crystal_description prism
_exptl_crystal_F_000 800
_exptl_crystal_size_max 0.4
_exptl_crystal_size_mid 0.2
_exptl_crystal_size_min 0.05
_refine_diff_density_max 0.599
_refine_diff_density_min -0.499
_refine_diff_density_rms 0.102
_refine_ls_abs_structure_details 'Flack H D (1983), Acta Cryst. A39, 876-881'
_refine_ls_abs_structure_Flack 0.08(3)
_refine_ls_extinction_coef 0.00044(8)
_refine_ls_extinction_expression Fc^*^=kFc[1+0.001xFc^2^\l^3^/sin(2\q)]^-1/4^
_refine_ls_extinction_method SHELXL
_refine_ls_goodness_of_fit_ref 0.790
_refine_ls_hydrogen_treatment constr
_refine_ls_matrix_type full
_refine_ls_number_parameters 119
_refine_ls_number_reflns 3233
_refine_ls_number_restraints 1
_refine_ls_restrained_S_all 0.790
_refine_ls_R_factor_all 0.1768
_refine_ls_R_factor_gt 0.0401
_refine_ls_shift/su_max 0.001
_refine_ls_shift/su_mean 0.000
_refine_ls_structure_factor_coef Fsqd
_refine_ls_weighting_details 'calc w=1/[\s^2^(Fo^2^)+(0.0000P)^2^+0.0000P] where P=(Fo^2^+2Fc^2^)/3'
_refine_ls_weighting_scheme calc
_refine_ls_wR_factor_gt 0.0303
_refine_ls_wR_factor_ref 0.0456
_reflns_number_gt 1304
_reflns_number_total 3233
_reflns_threshold_expression >2sigma(I)
_cod_data_source_file ic0484396si20041108_122714.cif
_cod_data_source_block 2
_cod_depositor_comments
;
The following automatic conversions were performed:

data name '_atom_site_symetry_multiplicity' was replaced with
'_atom_site_symmetry_multiplicity' as specified in the replacement
file 'data/replacement-values/replacement_tags.lst'.

Automatic conversion script
Id: cif_correct_tags 9268 2022-04-12 08:56:07Z antanas 
;
_cod_original_sg_symbol_Hall '-P 2yn'
_cod_database_code 4309910

loop_
_symmetry_equiv_pos_as_xyz
'x, y, z'
'-x, -y, z+1/2'
'x+1/2, -y+1/2, z'
'-x+1/2, y+1/2, z+1/2'

loop_
_atom_site_label
_atom_site_type_symbol
_atom_site_fract_x
_atom_site_fract_y
_atom_site_fract_z
_atom_site_U_iso_or_equiv
_atom_site_adp_type
_atom_site_occupancy
_atom_site_symmetry_multiplicity
_atom_site_calc_flag
_atom_site_refinement_flags
_atom_site_disorder_assembly
_atom_site_disorder_group
I1 I 0.27525(4) 0.64068(3) 1.03987(14) 0.05222(19) Uani 1 1 d . . .
I2 I 0.39246(5) 0.54095(3) 1.21827(14) 0.0625(2) Uani 1 1 d . . .
S1 S 0.37023(18) 0.77649(9) 0.6886(7) 0.0574(7) Uani 1 1 d . . .
C2 C 0.2345(6) 0.7863(4) 0.702(2) 0.050(3) Uani 1 1 d . . .
S2 S 0.1488(2) 0.73914(12) 0.8827(6) 0.0666(9) Uani 1 1 d . . .
N3 N 0.2033(5) 0.8366(3) 0.561(2) 0.049(2) Uani 1 1 d . . .
C3 C 0.0914(5) 0.8545(4) 0.543(2) 0.081(3) Uani 1 1 d . . .
H3A H 0.0862 0.8914 0.4319 0.105 Uiso 1 1 d R . .
H3B H 0.0633 0.8594 0.7488 0.105 Uiso 1 1 d R . .
H3C H 0.0511 0.8246 0.4350 0.105 Uiso 1 1 d R . .
C3A C 0.2894(9) 0.8685(5) 0.436(2) 0.050(3) Uani 1 1 d . . .
C4 C 0.2798(9) 0.9200(5) 0.266(2) 0.070(3) Uani 1 1 d . . .
H4 H 0.2131 0.9368 0.2289 0.084 Uiso 1 1 d R . .
C5 C 0.3728(11) 0.9464(4) 0.153(3) 0.081(4) Uani 1 1 d . . .
H5 H 0.3687 0.9814 0.0388 0.097 Uiso 1 1 d R . .
C6 C 0.4714(9) 0.9198(5) 0.208(3) 0.076(3) Uani 1 1 d . . .
H6 H 0.5330 0.9379 0.1325 0.091 Uiso 1 1 d R . .
C7 C 0.4803(9) 0.8682(5) 0.370(2) 0.071(4) Uani 1 1 d . . .
H7 H 0.5472 0.8515 0.4053 0.086 Uiso 1 1 d R . .
C7A C 0.3887(9) 0.8419(4) 0.484(2) 0.050(3) Uani 1 1 d . . .

loop_
_atom_site_aniso_label
_atom_site_aniso_U_11
_atom_site_aniso_U_22
_atom_site_aniso_U_33
_atom_site_aniso_U_23
_atom_site_aniso_U_13
_atom_site_aniso_U_12
I1 0.0498(3) 0.0595(4) 0.0474(3) -0.0022(4) 0.0025(4) -0.0016(4)
I2 0.0716(5) 0.0495(4) 0.0662(4) 0.0005(5) -0.0075(4) -0.0002(4)
S1 0.0438(17) 0.0592(16) 0.0691(18) 0.0054(18) -0.0015(15) 0.0079(14)
C2 0.030(6) 0.054(6) 0.066(6) -0.028(6) 0.001(6) 0.014(5)
S2 0.0450(18) 0.070(2) 0.085(2) 0.0013(16) 0.0022(14) 0.0127(16)
N3 0.046(6) 0.038(5) 0.064(6) -0.011(6) -0.001(5) 0.017(4)
C3 0.028(6) 0.089(7) 0.125(8) 0.000(8) -0.005(8) 0.024(6)
C3A 0.062(9) 0.042(7) 0.045(7) -0.006(5) 0.002(6) 0.007(7)
C4 0.087(10) 0.061(8) 0.060(8) -0.003(7) 0.005(8) 0.020(8)
C5 0.113(11) 0.066(9) 0.063(10) -0.008(6) 0.007(9) 0.005(9)
C6 0.092(10) 0.063(8) 0.072(8) 0.013(8) 0.020(8) -0.013(8)
C7 0.064(8) 0.088(10) 0.062(8) -0.011(7) 0.022(6) -0.007(8)
C7A 0.062(7) 0.054(7) 0.034(6) 0.000(5) -0.004(7) 0.007(7)

loop_
_atom_type_symbol
_atom_type_description
_atom_type_scat_dispersion_real
_atom_type_scat_dispersion_imag
_atom_type_scat_source
C C 0.0033 0.0016 'International Tables Vol C Tables 4.2.6.8 and 6.1.1.4'
H H 0.0000 0.0000 'International Tables Vol C Tables 4.2.6.8 and 6.1.1.4'
N N 0.0061 0.0033 'International Tables Vol C Tables 4.2.6.8 and 6.1.1.4'
S S 0.1246 0.1234 'International Tables Vol C Tables 4.2.6.8 and 6.1.1.4'
I I -0.4742 1.8119 'International Tables Vol C Tables 4.2.6.8 and 6.1.1.4'

loop_
_geom_angle_atom_site_label_1
_geom_angle_atom_site_label_2
_geom_angle_atom_site_label_3
_geom_angle
_geom_angle_site_symmetry_1
_geom_angle_site_symmetry_3
_geom_angle_publ_flag
I2 I1 S2 176.94(6) . . ?
C2 S1 C7A 92.3(5) . . ?
N3 C2 S2 123.4(7) . . ?
N3 C2 S1 112.5(7) . . ?
S2 C2 S1 124.1(6) . . ?
C2 S2 I1 104.4(3) . . ?
C2 N3 C3A 112.4(8) . . ?
C2 N3 C3 122.5(8) . . ?
C3A N3 C3 125.1(8) . . ?
N3 C3 H3A 109.3 . . ?
N3 C3 H3B 109.5 . . ?
H3A C3 H3B 109.5 . . ?
N3 C3 H3C 109.6 . . ?
H3A C3 H3C 109.5 . . ?
H3B C3 H3C 109.5 . . ?
C4 C3A C7A 121.2(10) . . ?
C4 C3A N3 124.6(11) . . ?
C7A C3A N3 114.1(10) . . ?
C3A C4 C5 118.2(11) . . ?
C3A C4 H4 120.7 . . ?
C5 C4 H4 121.1 . . ?
C6 C5 C4 119.8(11) . . ?
C6 C5 H5 120.2 . . ?
C4 C5 H5 120.0 . . ?
C7 C6 C5 121.9(11) . . ?
C7 C6 H6 119.1 . . ?
C5 C6 H6 119.0 . . ?
C6 C7 C7A 118.8(11) . . ?
C6 C7 H7 120.2 . . ?
C7A C7 H7 121.1 . . ?
C7 C7A C3A 120.2(10) . . ?
C7 C7A S1 131.0(10) . . ?
C3A C7A S1 108.7(9) . . ?

loop_
_geom_bond_atom_site_label_1
_geom_bond_atom_site_label_2
_geom_bond_distance
_geom_bond_site_symmetry_2
_geom_bond_publ_flag
I1 I2 2.7914(9) . ?
I1 S2 2.808(3) . ?
S1 C2 1.714(8) . ?
S1 C7A 1.732(9) . ?
C2 N3 1.344(9) . ?
C2 S2 1.698(9) . ?
N3 C3A 1.402(10) . ?
N3 C3 1.460(7) . ?
C3 H3A 0.9600 . ?
C3 H3B 0.9601 . ?
C3 H3C 0.9601 . ?
C3A C4 1.378(11) . ?
C3A C7A 1.395(10) . ?
C4 C5 1.395(12) . ?
C4 H4 0.9301 . ?
C5 C6 1.393(11) . ?
C5 H5 0.9300 . ?
C6 C7 1.359(12) . ?
C6 H6 0.9301 . ?
C7 C7A 1.380(10) . ?
C7 H7 0.9300 . ?

loop_
_geom_hbond_atom_site_label_D
_geom_hbond_atom_site_label_H
_geom_hbond_atom_site_label_A
_geom_hbond_distance_DH
_geom_hbond_distance_HA
_geom_hbond_distance_DA
_geom_hbond_angle_DHA
_geom_hbond_site_symmetry_A
C3 H3A I2 0.96 3.01 3.700(8) 130.1 3_464
C4 H4 I2 0.93 3.42 3.982(9) 121.4 4_554
C6 H6 I1 0.93 3.53 4.103(12) 122.0 3_564
C7 H7 I1 0.93 3.26 3.960(10) 133.4 3_564

loop_
_geom_torsion_atom_site_label_1
_geom_torsion_atom_site_label_2
_geom_torsion_atom_site_label_3
_geom_torsion_atom_site_label_4
_geom_torsion
_geom_torsion_site_symmetry_1
_geom_torsion_site_symmetry_2
_geom_torsion_site_symmetry_3
_geom_torsion_site_symmetry_4
_geom_torsion_publ_flag
C7A S1 C2 N3 -0.1(7) . . . . ?
C7A S1 C2 S2 -178.5(6) . . . . ?
N3 C2 S2 I1 172.7(7) . . . . ?
S1 C2 S2 I1 -9.0(6) . . . . ?
S2 C2 N3 C3A 178.6(6) . . . . ?
S1 C2 N3 C3A 0.1(10) . . . . ?
S2 C2 N3 C3 -1.5(13) . . . . ?
S1 C2 N3 C3 -180.0(7) . . . . ?
C2 N3 C3A C4 176.8(9) . . . . ?
C3 N3 C3A C4 -3.2(14) . . . . ?
C2 N3 C3A C7A -0.1(11) . . . . ?
C3 N3 C3A C7A 179.9(8) . . . . ?
C7A C3A C4 C5 -2.4(14) . . . . ?
N3 C3A C4 C5 -179.0(9) . . . . ?
C3A C4 C5 C6 1.2(15) . . . . ?
C4 C5 C6 C7 0.2(17) . . . . ?
C5 C6 C7 C7A -0.4(16) . . . . ?
C6 C7 C7A C3A -0.7(14) . . . . ?
C6 C7 C7A S1 178.1(8) . . . . ?
C4 C3A C7A C7 2.2(13) . . . . ?
N3 C3A C7A C7 179.2(8) . . . . ?
C4 C3A C7A S1 -176.9(7) . . . . ?
N3 C3A C7A S1 0.1(9) . . . . ?
C2 S1 C7A C7 -179.0(9) . . . . ?
C2 S1 C7A C3A 0.0(7) . . . . ?

loop_
_cod_related_entry_id
_cod_related_entry_database
_cod_related_entry_code
1 ChemSpider 30660864
